data_7123624
loop_
_publ_author_name
'Yugandar , Somaraju'
'Nakamura, Hiroyuki'

_publ_section_title
;
 Rhodium(III)-Catalysed Carboxylate-Directed C-H Functionalizations of
 Isoxazoles with Alkynes
;
_journal_name_full 'Chemical Communications'
_journal_paper_doi 10.1039/C9CC03283E
_journal_year 2019
_chemical_formula_sum 'C22 H16 Cl N'
_chemical_formula_weight 329.81
_space_group_crystal_system monoclinic
_space_group_IT_number 14
_space_group_name_Hall '-P 2yn'
_space_group_name_H-M_alt 'P 1 21/n 1'
_symmetry_space_group_name_Hall '-P 2yn'
_symmetry_space_group_name_H-M 'P 1 21/n 1'
_atom_sites_solution_hydrogens geom
_audit_creation_method SHELXL-2016/6
_audit_update_record
;
2018-09-29 deposited with the CCDC.    2019-06-10 downloaded from the CCDC.
;
_cell_angle_alpha 90
_cell_angle_beta 91.756(2)
_cell_angle_gamma 90
_cell_formula_units_Z 4
_cell_length_a 10.8409(15)
_cell_length_b 10.0705(14)
_cell_length_c 15.263(2)
_cell_measurement_reflns_used 6381
_cell_measurement_temperature 90
_cell_measurement_theta_max 29.0345
_cell_measurement_theta_min 2.272
_cell_volume 1665.5(4)
_computing_cell_refinement 'APEX2 (Bruker AXS, 2006)'
_computing_data_collection 'APEX2 (Bruker AXS, 2006)'
_computing_data_reduction 'SAINT (Bruker AXS, 2004)'
_computing_molecular_graphics 'XSHELXle (Bruker AXS)'
_computing_publication_material 'XCIF (Bruker AXS, 2001)'
_computing_structure_refinement 'SHELXL-2016 (Sheldrick, 2016)'
_computing_structure_solution 'SHELXT (Sheldrick, 2014)'
_diffrn_ambient_temperature 90
_diffrn_detector_area_resol_mean 8.333
_diffrn_measured_fraction_theta_full 0.996
_diffrn_measured_fraction_theta_max 0.918
_diffrn_measurement_device_type 'Bruker APEXII CCD area detector'
_diffrn_measurement_method 'phi and omega scans'
_diffrn_radiation_monochromator 'Bruker Helios multilayer confocal mirror'
_diffrn_radiation_source 'Bruker TXS fine-focus rotating anode'
_diffrn_radiation_type MoK\a
_diffrn_radiation_wavelength 0.71073
_diffrn_reflns_av_R_equivalents 0.0134
_diffrn_reflns_av_unetI/netI 0.0173
_diffrn_reflns_Laue_measured_fraction_full 0.996
_diffrn_reflns_Laue_measured_fraction_max 0.918
_diffrn_reflns_limit_h_max 14
_diffrn_reflns_limit_h_min -14
_diffrn_reflns_limit_k_max 13
_diffrn_reflns_limit_k_min -8
_diffrn_reflns_limit_l_max 20
_diffrn_reflns_limit_l_min -14
_diffrn_reflns_number 9711
_diffrn_reflns_point_group_measured_fraction_full 0.996
_diffrn_reflns_point_group_measured_fraction_max 0.918
_diffrn_reflns_theta_full 25.242
_diffrn_reflns_theta_max 29.035
_diffrn_reflns_theta_min 2.272
_exptl_absorpt_coefficient_mu 0.231
_exptl_absorpt_correction_T_max 0.991
_exptl_absorpt_correction_T_min 0.916
_exptl_absorpt_correction_type multi-scan
_exptl_absorpt_process_details
;
SADABS Sheldrick 1996
;
_exptl_crystal_colour yellow
_exptl_crystal_density_diffrn 1.315
_exptl_crystal_description plate
_exptl_crystal_F_000 688
_exptl_crystal_size_max 0.220
_exptl_crystal_size_mid 0.190
_exptl_crystal_size_min 0.040
_refine_diff_density_max 0.417
_refine_diff_density_min -0.255
_refine_diff_density_rms 0.049
_refine_ls_extinction_method none
_refine_ls_goodness_of_fit_ref 1.048
_refine_ls_hydrogen_treatment constr
_refine_ls_matrix_type full
_refine_ls_number_parameters 218
_refine_ls_number_reflns 4080
_refine_ls_number_restraints 0
_refine_ls_restrained_S_all 1.048
_refine_ls_R_factor_all 0.0372
_refine_ls_R_factor_gt 0.0328
_refine_ls_shift/su_max 0.001
_refine_ls_shift/su_mean 0.000
_refine_ls_structure_factor_coef Fsqd
_refine_ls_weighting_details 'w=1/[\s^2^(Fo^2^)+(0.0521P)^2^+0.7782P] where P=(Fo^2^+2Fc^2^)/3'
_refine_ls_weighting_scheme calc
_refine_ls_wR_factor_gt 0.0955
_refine_ls_wR_factor_ref 0.0988
_reflns_Friedel_coverage 0.000
_reflns_number_gt 3653
_reflns_number_total 4080
_reflns_threshold_expression 'I > 2\s(I)'
_cod_data_source_file c9cc03283e2.cif
_cod_data_source_block CRL37110_395_1_0m_a
_cod_database_code 7123624
_shelx_shelxl_version_number 2016/6
_shelx_space_group_comment
;
The symmetry employed for this shelxl refinement is uniquely defined
by the following loop, which should always be used as a source of
symmetry information in preference to the above space-group names.
They are only intended as comments.
;
_shelx_estimated_absorpt_t_min 0.951
_shelx_estimated_absorpt_t_max 0.991

loop_
_space_group_symop_operation_xyz
'x, y, z'
'-x+1/2, y+1/2, -z+1/2'
'-x, -y, -z'
'x-1/2, -y-1/2, z-1/2'

loop_
_atom_site_label
_atom_site_type_symbol
_atom_site_fract_x
_atom_site_fract_y
_atom_site_fract_z
_atom_site_U_iso_or_equiv
_atom_site_adp_type
_atom_site_occupancy
_atom_site_site_symmetry_order
_atom_site_calc_flag
_atom_site_refinement_flags_posn
_atom_site_refinement_flags_adp
Cl1 Cl 0.35725(3) 0.89559(3) 0.54570(2) 0.02078(9) Uani 1 1 d . .
C1 C 0.38396(10) 0.64886(12) 0.61010(7) 0.0156(2) Uani 1 1 d . .
H1 H 0.407634 0.690928 0.663730 0.019 Uiso 1 1 calc R U
N1 N 0.38188(9) 0.23134(10) 0.58432(6) 0.0165(2) Uani 1 1 d . .
C3 C 0.31554(11) 0.66564(12) 0.45692(8) 0.0177(2) Uani 1 1 d . .
H3 H 0.293765 0.719717 0.407847 0.021 Uiso 1 1 calc R U
C2 C 0.35243(10) 0.72359(12) 0.53778(8) 0.0163(2) Uani 1 1 d . .
C4 C 0.31172(11) 0.52988(12) 0.45052(7) 0.0169(2) Uani 1 1 d . .
H4 H 0.286201 0.489756 0.396630 0.020 Uiso 1 1 calc R U
C5 C 0.34534(10) 0.44852(12) 0.52326(7) 0.0148(2) Uani 1 1 d . .
C6 C 0.38101(10) 0.50822(11) 0.60435(7) 0.0140(2) Uani 1 1 d . .
C7 C 0.41646(10) 0.42448(12) 0.67669(7) 0.0143(2) Uani 1 1 d . .
C8 C 0.41528(10) 0.28849(12) 0.66356(7) 0.0149(2) Uani 1 1 d . .
C9 C 0.34825(10) 0.30683(12) 0.51754(8) 0.0159(2) Uani 1 1 d . .
C10 C 0.46026(10) 0.48763(11) 0.76061(7) 0.0145(2) Uani 1 1 d . .
C11 C 0.37871(11) 0.55514(12) 0.81407(8) 0.0186(2) Uani 1 1 d . .
H11 H 0.293621 0.560021 0.797569 0.022 Uiso 1 1 calc R U
C12 C 0.42128(12) 0.61516(13) 0.89122(8) 0.0222(3) Uani 1 1 d . .
H12 H 0.364971 0.659633 0.927607 0.027 Uiso 1 1 calc R U
C13 C 0.54606(12) 0.61042(12) 0.91540(8) 0.0215(3) Uani 1 1 d . .
H13 H 0.575031 0.651641 0.968105 0.026 Uiso 1 1 calc R U
C14 C 0.62787(11) 0.54514(12) 0.86210(8) 0.0203(2) Uani 1 1 d . .
H14 H 0.713239 0.542610 0.878045 0.024 Uiso 1 1 calc R U
C15 C 0.58545(11) 0.48334(12) 0.78535(8) 0.0172(2) Uani 1 1 d . .
H15 H 0.641915 0.437962 0.749563 0.021 Uiso 1 1 calc R U
C16 C 0.45050(10) 0.18900(11) 0.73232(7) 0.0155(2) Uani 1 1 d . .
C17 C 0.41367(11) 0.20029(12) 0.81911(8) 0.0189(2) Uani 1 1 d . .
H17 H 0.369548 0.276695 0.836897 0.023 Uiso 1 1 calc R U
C18 C 0.44134(12) 0.10014(13) 0.87960(8) 0.0222(3) Uani 1 1 d . .
H18 H 0.415417 0.108329 0.938246 0.027 Uiso 1 1 calc R U
C19 C 0.50666(12) -0.01164(13) 0.85455(9) 0.0237(3) Uani 1 1 d . .
H19 H 0.525074 -0.079960 0.895832 0.028 Uiso 1 1 calc R U
C20 C 0.54490(12) -0.02295(13) 0.76875(9) 0.0238(3) Uani 1 1 d . .
H20 H 0.590476 -0.098693 0.751580 0.029 Uiso 1 1 calc R U
C21 C 0.51670(11) 0.07616(12) 0.70799(8) 0.0194(2) Uani 1 1 d . .
H21 H 0.542595 0.067250 0.649383 0.023 Uiso 1 1 calc R U
C22 C 0.31196(12) 0.23758(13) 0.43306(8) 0.0214(3) Uani 1 1 d . .
H22A H 0.359268 0.274656 0.385136 0.032 Uiso 1 1 calc R U
H22B H 0.223606 0.250639 0.420478 0.032 Uiso 1 1 calc R U
H22C H 0.329427 0.142423 0.438641 0.032 Uiso 1 1 calc R U

loop_
_atom_site_aniso_label
_atom_site_aniso_U_11
_atom_site_aniso_U_22
_atom_site_aniso_U_33
_atom_site_aniso_U_23
_atom_site_aniso_U_13
_atom_site_aniso_U_12
Cl1 0.02770(17) 0.01414(15) 0.02022(16) 0.00180(10) -0.00384(11) 0.00102(10)
C1 0.0152(5) 0.0164(5) 0.0152(5) 0.0004(4) -0.0011(4) -0.0004(4)
N1 0.0166(4) 0.0167(5) 0.0161(5) -0.0005(4) -0.0006(4) -0.0017(4)
C3 0.0187(5) 0.0194(6) 0.0149(5) 0.0033(4) -0.0020(4) 0.0012(4)
C2 0.0163(5) 0.0144(5) 0.0182(5) 0.0010(4) -0.0004(4) 0.0002(4)
C4 0.0170(5) 0.0195(6) 0.0139(5) -0.0001(4) -0.0023(4) -0.0008(4)
C5 0.0129(5) 0.0163(5) 0.0152(5) 0.0006(4) -0.0002(4) -0.0014(4)
C6 0.0120(5) 0.0156(5) 0.0144(5) 0.0011(4) 0.0000(4) -0.0007(4)
C7 0.0125(5) 0.0166(5) 0.0139(5) 0.0001(4) -0.0008(4) -0.0010(4)
C8 0.0137(5) 0.0158(5) 0.0153(5) 0.0016(4) -0.0004(4) -0.0009(4)
C9 0.0145(5) 0.0174(5) 0.0159(5) -0.0008(4) -0.0003(4) -0.0027(4)
C10 0.0173(5) 0.0134(5) 0.0126(5) 0.0021(4) -0.0020(4) -0.0007(4)
C11 0.0174(5) 0.0209(6) 0.0176(5) 0.0010(5) -0.0011(4) 0.0026(4)
C12 0.0262(6) 0.0222(6) 0.0181(6) -0.0027(5) 0.0015(5) 0.0046(5)
C13 0.0290(6) 0.0187(6) 0.0165(5) -0.0022(4) -0.0055(5) 0.0000(5)
C14 0.0195(6) 0.0192(6) 0.0217(6) 0.0004(5) -0.0068(4) 0.0000(4)
C15 0.0172(5) 0.0166(5) 0.0176(5) -0.0003(4) -0.0007(4) 0.0016(4)
C16 0.0145(5) 0.0147(5) 0.0171(5) 0.0016(4) -0.0024(4) -0.0022(4)
C17 0.0193(5) 0.0181(6) 0.0194(6) 0.0019(4) 0.0010(4) 0.0000(4)
C18 0.0244(6) 0.0239(6) 0.0183(6) 0.0046(5) 0.0007(5) -0.0014(5)
C19 0.0254(6) 0.0208(6) 0.0245(6) 0.0070(5) -0.0055(5) 0.0003(5)
C20 0.0266(6) 0.0183(6) 0.0263(6) -0.0002(5) -0.0041(5) 0.0051(5)
C21 0.0207(6) 0.0190(6) 0.0185(5) -0.0003(4) -0.0013(4) 0.0006(4)
C22 0.0277(6) 0.0184(6) 0.0178(6) -0.0018(4) -0.0047(5) -0.0035(5)

loop_
_atom_type_symbol
_atom_type_description
_atom_type_scat_dispersion_real
_atom_type_scat_dispersion_imag
_atom_type_scat_source
C C 0.0033 0.0016 'International Tables Vol C Tables 4.2.6.8 and 6.1.1.4'
H H 0.0000 0.0000 'International Tables Vol C Tables 4.2.6.8 and 6.1.1.4'
Cl Cl 0.1484 0.1585 'International Tables Vol C Tables 4.2.6.8 and 6.1.1.4'
N N 0.0061 0.0033 'International Tables Vol C Tables 4.2.6.8 and 6.1.1.4'

loop_
_geom_angle_atom_site_label_1
_geom_angle_atom_site_label_2
_geom_angle_atom_site_label_3
_geom_angle
C2 C1 C6 119.57(11)
C2 C1 H1 120.2
C6 C1 H1 120.2
C9 N1 C8 119.89(10)
C4 C3 C2 118.79(10)
C4 C3 H3 120.6
C2 C3 H3 120.6
C1 C2 C3 122.28(11)
C1 C2 Cl1 119.03(9)
C3 C2 Cl1 118.70(9)
C3 C4 C5 120.91(11)
C3 C4 H4 119.5
C5 C4 H4 119.5
C4 C5 C6 119.64(10)
C4 C5 C9 122.29(10)
C6 C5 C9 118.05(10)
C5 C6 C1 118.80(10)
C5 C6 C7 118.84(10)
C1 C6 C7 122.33(10)
C8 C7 C6 118.02(10)
C8 C7 C10 123.13(10)
C6 C7 C10 118.74(10)
N1 C8 C7 122.79(10)
N1 C8 C16 113.05(10)
C7 C8 C16 124.16(10)
N1 C9 C5 122.41(11)
N1 C9 C22 117.04(11)
C5 C9 C22 120.55(10)
C11 C10 C15 118.90(11)
C11 C10 C7 121.15(10)
C15 C10 C7 119.91(10)
C12 C11 C10 120.44(11)
C12 C11 H11 119.8
C10 C11 H11 119.8
C11 C12 C13 120.30(12)
C11 C12 H12 119.8
C13 C12 H12 119.8
C14 C13 C12 119.62(11)
C14 C13 H13 120.2
C12 C13 H13 120.2
C13 C14 C15 120.30(11)
C13 C14 H14 119.8
C15 C14 H14 119.8
C14 C15 C10 120.43(11)
C14 C15 H15 119.8
C10 C15 H15 119.8
C17 C16 C21 118.70(11)
C17 C16 C8 122.46(10)
C21 C16 C8 118.73(10)
C18 C17 C16 120.41(12)
C18 C17 H17 119.8
C16 C17 H17 119.8
C19 C18 C17 120.34(12)
C19 C18 H18 119.8
C17 C18 H18 119.8
C18 C19 C20 119.64(12)
C18 C19 H19 120.2
C20 C19 H19 120.2
C21 C20 C19 120.24(12)
C21 C20 H20 119.9
C19 C20 H20 119.9
C20 C21 C16 120.66(12)
C20 C21 H21 119.7
C16 C21 H21 119.7
C9 C22 H22A 109.5
C9 C22 H22B 109.5
H22A C22 H22B 109.5
C9 C22 H22C 109.5
H22A C22 H22C 109.5
H22B C22 H22C 109.5

loop_
_geom_bond_atom_site_label_1
_geom_bond_atom_site_label_2
_geom_bond_distance
Cl1 C2 1.7370(13)
C1 C2 1.3706(16)
C1 C6 1.4193(16)
C1 H1 0.9500
N1 C9 1.3142(15)
N1 C8 1.3778(14)
C3 C4 1.3712(17)
C3 C2 1.4118(16)
C3 H3 0.9500
C4 C5 1.4185(16)
C4 H4 0.9500
C5 C6 1.4189(15)
C5 C9 1.4299(16)
C6 C7 1.4325(15)
C7 C8 1.3840(16)
C7 C10 1.4944(15)
C8 C16 1.4921(15)
C9 C22 1.5076(16)
C10 C11 1.3979(16)
C10 C15 1.3982(16)
C11 C12 1.3897(17)
C11 H11 0.9500
C12 C13 1.3921(19)
C12 H12 0.9500
C13 C14 1.3874(18)
C13 H13 0.9500
C14 C15 1.3921(16)
C14 H14 0.9500
C15 H15 0.9500
C16 C17 1.3999(16)
C16 C21 1.4001(17)
C17 C18 1.3937(17)
C17 H17 0.9500
C18 C19 1.3897(18)
C18 H18 0.9500
C19 C20 1.3904(19)
C19 H19 0.9500
C20 C21 1.3900(17)
C20 H20 0.9500
C21 H21 0.9500
C22 H22A 0.9800
C22 H22B 0.9800
C22 H22C 0.9800
